data_7009657
loop_
_publ_author_name
'Gemel, Christian'
'John, Roland'
'Slugovc, Christian'
'Mereiter, Kurt'
'Schmid, Roland'
'Kirchner, Karl'

_publ_section_title
;
 Synthesis and characterization of ruthenium quinolin-8-olate
 complexes. Unexpected formation of a \k1-hydrotris(pyrazolyl)borate
 complex
;
_journal_issue 15
_journal_name_full 'Journal of the Chemical Society, Dalton Transactions'
_journal_page_first 2607
_journal_paper_doi 10.1039/b002490m
_journal_year 2000
_chemical_formula_sum 'C19 H20 Cl N O Ru'
_chemical_formula_weight 414.88
_chemical_name_systematic
; 
 chloro-(8-hydroxyquinolinato-N,O)-(eta$6!-p-cymene)-ruthenium(II)
;
_space_group_IT_number 14
_symmetry_cell_setting monoclinic
_symmetry_space_group_name_Hall '-P 2yn'
_symmetry_space_group_name_H-M 'P 1 21/n 1'
_atom_sites_solution_hydrogens geom
_atom_sites_solution_primary direct
_atom_sites_solution_secondary difmap
_audit_creation_method SHELXL
_cell_angle_alpha 90.00
_cell_angle_beta 102.97(1)
_cell_angle_gamma 90.00
_cell_formula_units_Z 4
_cell_length_a 10.757(2)
_cell_length_b 13.287(3)
_cell_length_c 12.309(2)
_cell_measurement_reflns_used 18
_cell_measurement_temperature 300(2)
_cell_measurement_theta_max 25
_cell_measurement_theta_min 16
_cell_volume 1714.4(6)
_computing_cell_refinement 'LLSQ4 (Mereiter, 1990)'
_computing_data_collection 'Philips PW1100 and SERVER4 (V\"ollenkle, 1990)'
_computing_data_reduction 'PW114 (Mereiter, 1990) and Siemens XPREP'
_computing_molecular_graphics 'Siemens SHELXTL'
_computing_publication_material 'SHELXL-97 (Sheldrick, 1997)'
_computing_structure_refinement 'SHELXL-97 (Sheldrick, 1997)'
_computing_structure_solution 'SHELXS-97 (Sheldrick, 1997)'
_diffrn_ambient_temperature 300(2)
_diffrn_measurement_device 'Philips PW1100 four circle diffractometer'
_diffrn_measurement_method omega-2theta-scans
_diffrn_radiation_monochromator graphite
_diffrn_radiation_source 'fine-focus sealed tube'
_diffrn_radiation_type MoK\a
_diffrn_radiation_wavelength 0.71073
_diffrn_reflns_av_R_equivalents 0.0128
_diffrn_reflns_av_sigmaI/netI 0.0201
_diffrn_reflns_limit_h_max 12
_diffrn_reflns_limit_h_min -12
_diffrn_reflns_limit_k_max 15
_diffrn_reflns_limit_k_min 0
_diffrn_reflns_limit_l_max 14
_diffrn_reflns_limit_l_min 0
_diffrn_reflns_number 3164
_diffrn_reflns_theta_max 24.99
_diffrn_reflns_theta_min 2.28
_diffrn_standards_decay_% 0.7
_diffrn_standards_interval_time 120
_diffrn_standards_number 3
_exptl_absorpt_coefficient_mu 1.074
_exptl_absorpt_correction_T_max 0.80
_exptl_absorpt_correction_T_min 0.79
_exptl_absorpt_correction_type sphere
_exptl_crystal_colour red
_exptl_crystal_density_diffrn 1.607
_exptl_crystal_description prism
_exptl_crystal_F_000 840
_exptl_crystal_size_max 0.30
_exptl_crystal_size_mid 0.27
_exptl_crystal_size_min 0.25
_refine_diff_density_max 0.210
_refine_diff_density_min -0.284
_refine_diff_density_rms 0.044
_refine_ls_extinction_coef 0.00027(12)
_refine_ls_extinction_expression Fc^*^=kFc[1+0.001xFc^2^\l^3^/sin(2\q)]^-1/4^
_refine_ls_extinction_method SHELXL
_refine_ls_goodness_of_fit_all 1.037
_refine_ls_goodness_of_fit_obs 1.049
_refine_ls_hydrogen_treatment mixed
_refine_ls_matrix_type full
_refine_ls_number_parameters 222
_refine_ls_number_reflns 3012
_refine_ls_number_restraints 4
_refine_ls_restrained_S_all 1.091
_refine_ls_restrained_S_obs 1.048
_refine_ls_R_factor_all 0.0272
_refine_ls_R_factor_obs 0.0202
_refine_ls_shift/esd_max -0.002
_refine_ls_shift/esd_mean 0.000
_refine_ls_structure_factor_coef Fsqd
_refine_ls_weighting_details 'w=1/[\s^2^(Fo^2^)+(0.0183P)^2^+0.7299P] where P=(Fo^2^+2Fc^2^)/3'
_refine_ls_weighting_scheme calc
_refine_ls_wR_factor_all 0.0483
_refine_ls_wR_factor_obs 0.0431
_reflns_number_observed 2629
_reflns_number_total 3023
_reflns_observed_criterion >2sigma(I)
_cod_data_source_file b002490m.txt
_cod_data_source_block kinx304
_cod_depositor_comments
;
The following automatic conversions were performed:
'_symmetry_cell_setting' value 'Monoclinic' changed to 'monoclinic'
according to '/home/saulius/struct/CIF-dictionaries/cif_core.dic'
dictionary named 'cif_core.dic' version 2.4.1 from 2010-06-29.

Automatic conversion script
Id: cif_fix_enum 1527 2010-12-29 10:47:43Z saulius 

The following automatic conversions were performed:

'_refine_ls_weighting_scheme' value 'calc
w=1/[\s^2^(Fo^2^)+(0.0183P)^2^+0.7299P] where P=(Fo^2^+2Fc^2^)/3' was
changed to 'calc'. New tag '_refine_ls_weighting_details' was
created. The value of the new tag was set to
'w=1/[\s^2^(Fo^2^)+(0.0183P)^2^+0.7299P] where P=(Fo^2^+2Fc^2^)/3'.

Automatic conversion script
Id: cif_fix_values 3143 2015-03-26 13:38:13Z robertas 
;
_cod_original_sg_symbol_H-M P2(1)/n
_cod_database_code 7009657

loop_
_symmetry_equiv_pos_as_xyz
'x, y, z'
'-x+1/2, y+1/2, -z+1/2'
'-x, -y, -z'
'x-1/2, -y-1/2, z-1/2'

loop_
_atom_site_aniso_label
_atom_site_aniso_U_11
_atom_site_aniso_U_22
_atom_site_aniso_U_33
_atom_site_aniso_U_23
_atom_site_aniso_U_13
_atom_site_aniso_U_12
Ru 0.03918(11) 0.02693(10) 0.02631(10) -0.00047(7) -0.00020(7) -0.00333(8)
Cl 0.0426(3) 0.0417(3) 0.0418(3) 0.0015(3) -0.0025(2) 0.0024(3)
C1 0.0495(14) 0.0409(13) 0.0393(12) 0.0069(11) 0.0011(11) 0.0115(11)
C2 0.060(2) 0.0272(12) 0.0389(12) 0.0027(10) -0.0025(11) 0.0010(11)
C3 0.0500(14) 0.0367(13) 0.0348(12) 0.0080(10) -0.0011(11) -0.0077(11)
C4 0.0427(13) 0.0397(13) 0.0283(11) 0.0046(9) -0.0012(9) -0.0026(10)
C5 0.0440(13) 0.0397(13) 0.0286(11) -0.0013(10) -0.0069(9) -0.0044(10)
C6 0.0366(12) 0.0485(15) 0.0383(12) 0.0038(11) -0.0036(10) -0.0031(11)
C7 0.070(2) 0.067(2) 0.063(2) 0.002(2) 0.0190(15) 0.023(2)
C8 0.0467(14) 0.062(2) 0.0345(12) 0.0044(12) 0.0044(10) -0.0017(12)
C9 0.097(3) 0.071(2) 0.074(2) -0.010(2) 0.036(2) 0.015(2)
C10 0.089(2) 0.105(3) 0.056(2) 0.026(2) 0.033(2) 0.015(2)
N 0.0424(10) 0.0329(10) 0.0326(9) 0.0014(8) 0.0023(8) -0.0042(8)
O 0.0596(10) 0.0356(9) 0.0313(8) -0.0054(7) 0.0056(7) -0.0002(7)
C11 0.061(2) 0.0368(13) 0.0409(13) -0.0070(10) 0.0046(11) -0.0088(11)
C12 0.064(2) 0.0341(13) 0.061(2) -0.0036(12) 0.0063(13) -0.0107(12)
C13 0.052(2) 0.0385(14) 0.064(2) 0.0129(12) 0.0055(13) -0.0057(11)
C14 0.0355(12) 0.0464(14) 0.0484(14) 0.0119(11) 0.0055(10) -0.0009(10)
C15 0.055(2) 0.067(2) 0.0474(15) 0.0208(14) 0.0144(12) 0.0026(14)
C16 0.058(2) 0.084(2) 0.0360(13) 0.0125(14) 0.0160(12) 0.006(2)
C17 0.0510(15) 0.062(2) 0.0340(12) -0.0034(12) 0.0065(11) 0.0081(13)
C18 0.0355(12) 0.0449(14) 0.0334(11) 0.0021(10) 0.0038(9) 0.0038(10)
C19 0.0340(11) 0.0387(12) 0.0340(11) 0.0042(10) 0.0042(9) 0.0003(10)

loop_
_atom_site_label
_atom_site_type_symbol
_atom_site_fract_x
_atom_site_fract_y
_atom_site_fract_z
_atom_site_U_iso_or_equiv
_atom_site_thermal_displace_type
_atom_site_occupancy
_atom_site_calc_flag
_atom_site_refinement_flags
_atom_site_disorder_group
Ru Ru 0.09744(2) 0.176600(12) 0.580745(13) 0.03200(7) Uani 1 d . .
Cl Cl -0.12499(5) 0.22301(4) 0.51915(5) 0.04391(14) Uani 1 d . .
C1 C 0.2535(2) 0.0697(2) 0.6257(2) 0.0446(6) Uani 1 d . .
C2 C 0.1373(2) 0.0188(2) 0.6276(2) 0.0442(6) Uani 1 d D .
H2 H 0.1138(22) -0.0358(11) 0.5802(16) 0.053 Uiso 1 d D .
C3 C 0.0534(2) 0.0566(2) 0.6878(2) 0.0422(6) Uani 1 d D .
H3 H -0.0261(11) 0.0265(17) 0.6801(19) 0.051 Uiso 1 d D .
C4 C 0.0798(2) 0.1465(2) 0.7527(2) 0.0383(5) Uani 1 d . .
C5 C 0.1966(2) 0.1950(2) 0.7536(2) 0.0398(5) Uani 1 d D .
H5 H 0.2173(22) 0.2541(9) 0.7942(16) 0.048 Uiso 1 d D .
C6 C 0.2826(2) 0.1570(2) 0.6913(2) 0.0430(6) Uani 1 d D .
H6 H 0.3572(13) 0.1923(16) 0.6909(21) 0.052 Uiso 1 d D .
C7 C 0.3361(3) 0.0343(2) 0.5499(2) 0.0664(8) Uani 1 d . .
H7A H 0.2833(3) 0.0070(14) 0.4830(8) 0.100 Uiso 1 calc R .
H7B H 0.3934(14) -0.0167(11) 0.5870(7) 0.100 Uiso 1 calc R .
H7C H 0.3843(15) 0.0900(4) 0.5314(14) 0.100 Uiso 1 calc R .
C8 C -0.0160(2) 0.1844(2) 0.8152(2) 0.0485(6) Uani 1 d . .
H8 H -0.1010(2) 0.1669(2) 0.7713(2) 0.058 Uiso 1 calc R .
C9 C -0.0132(3) 0.2970(2) 0.8327(3) 0.0779(9) Uani 1 d . .
H9A H -0.0765(3) 0.3155(2) 0.8730(3) 0.117 Uiso 1 calc R .
H9B H -0.0308(3) 0.3303(2) 0.7617(3) 0.117 Uiso 1 calc R .
H9C H 0.0696(3) 0.3167(2) 0.8746(3) 0.117 Uiso 1 calc R .
C10 C 0.0026(3) 0.1291(3) 0.9264(2) 0.0805(10) Uani 1 d . .
H10A H -0.0585(3) 0.1532(3) 0.9665(2) 0.121 Uiso 1 calc R .
H10B H 0.0873(3) 0.1412(3) 0.9696(2) 0.121 Uiso 1 calc R .
H10C H -0.0094(3) 0.0582(3) 0.9131(2) 0.121 Uiso 1 calc R .
N N 0.1319(2) 0.32124(13) 0.52662(14) 0.0369(4) Uani 1 d . .
O O 0.0944(2) 0.15012(11) 0.41419(12) 0.0429(4) Uani 1 d . .
C11 C 0.1497(2) 0.4056(2) 0.5850(2) 0.0474(6) Uani 1 d . .
H11 H 0.1513(2) 0.4032(2) 0.6608(2) 0.057 Uiso 1 calc R .
C12 C 0.1661(3) 0.4984(2) 0.5362(2) 0.0540(7) Uani 1 d . .
H12 H 0.1771(3) 0.5566(2) 0.5794(2) 0.065 Uiso 1 calc R .
C13 C 0.1661(2) 0.5038(2) 0.4261(2) 0.0529(7) Uani 1 d . .
H13 H 0.1777(2) 0.5653(2) 0.3939(2) 0.063 Uiso 1 calc R .
C14 C 0.1483(2) 0.4157(2) 0.3610(2) 0.0440(6) Uani 1 d . .
C15 C 0.1486(2) 0.4115(2) 0.2465(2) 0.0560(7) Uani 1 d . .
H15 H 0.1601(2) 0.4698(2) 0.2082(2) 0.067 Uiso 1 calc R .
C16 C 0.1320(3) 0.3216(2) 0.1925(2) 0.0584(7) Uani 1 d . .
H16 H 0.1336(3) 0.3199(2) 0.1173(2) 0.070 Uiso 1 calc R .
C17 C 0.1126(2) 0.2312(2) 0.2453(2) 0.0494(6) Uani 1 d . .
H17 H 0.1012(2) 0.1714(2) 0.2051(2) 0.059 Uiso 1 calc R .
C18 C 0.1104(2) 0.2313(2) 0.3583(2) 0.0385(5) Uani 1 d . .
C19 C 0.1301(2) 0.3248(2) 0.4148(2) 0.0361(5) Uani 1 d . .

loop_
_atom_type_symbol
_atom_type_description
_atom_type_scat_dispersion_real
_atom_type_scat_dispersion_imag
_atom_type_scat_source
C C 0.0033 0.0016 'International Tables Vol C Tables 4.2.6.8 and 6.1.1.4'
H H 0.0000 0.0000 'International Tables Vol C Tables 4.2.6.8 and 6.1.1.4'
N N 0.0061 0.0033 'International Tables Vol C Tables 4.2.6.8 and 6.1.1.4'
O O 0.0106 0.0060 'International Tables Vol C Tables 4.2.6.8 and 6.1.1.4'
Cl Cl 0.1484 0.1585 'International Tables Vol C Tables 4.2.6.8 and 6.1.1.4'
Ru Ru -1.2594 0.8363 'International Tables Vol C Tables 4.2.6.8 and 6.1.1.4'

loop_
_geom_angle_atom_site_label_1
_geom_angle_atom_site_label_2
_geom_angle_atom_site_label_3
_geom_angle
_geom_angle_site_symmetry_1
_geom_angle_site_symmetry_3
_geom_angle_publ_flag
O Ru N 78.80(6) . . ?
O Ru C6 114.20(8) . . ?
N Ru C6 96.13(8) . . ?
O Ru C5 152.16(8) . . ?
N Ru C5 97.19(8) . . ?
C6 Ru C5 38.30(9) . . ?
O Ru C1 88.90(8) . . ?
N Ru C1 119.92(9) . . ?
C6 Ru C1 37.91(9) . . ?
C5 Ru C1 69.05(9) . . ?
O Ru C3 120.99(8) . . ?
N Ru C3 159.77(8) . . ?
C6 Ru C3 80.01(9) . . ?
C5 Ru C3 67.45(9) . . ?
C1 Ru C3 68.27(9) . . ?
O Ru C2 93.25(8) . . ?
N Ru C2 157.48(9) . . ?
C6 Ru C2 67.73(9) . . ?
C5 Ru C2 79.97(9) . . ?
C1 Ru C2 38.15(9) . . ?
C3 Ru C2 36.87(9) . . ?
O Ru C4 158.97(7) . . ?
N Ru C4 122.12(8) . . ?
C6 Ru C4 68.84(9) . . ?
C5 Ru C4 37.60(9) . . ?
C1 Ru C4 82.22(9) . . ?
C3 Ru C4 37.98(8) . . ?
C2 Ru C4 68.12(9) . . ?
O Ru Cl 86.48(5) . . ?
N Ru Cl 84.25(5) . . ?
C6 Ru Cl 159.06(7) . . ?
C5 Ru Cl 120.79(7) . . ?
C1 Ru Cl 153.94(7) . . ?
C3 Ru Cl 92.39(7) . . ?
C2 Ru Cl 116.55(7) . . ?
C4 Ru Cl 93.16(6) . . ?
C6 C1 C2 117.7(2) . . ?
C6 C1 C7 121.9(2) . . ?
C2 C1 C7 120.3(2) . . ?
C6 C1 Ru 70.60(13) . . ?
C2 C1 Ru 71.61(13) . . ?
C7 C1 Ru 125.3(2) . . ?
C3 C2 C1 121.0(2) . . ?
C3 C2 Ru 71.40(13) . . ?
C1 C2 Ru 70.25(13) . . ?
C3 C2 H2 120.1(15) . . ?
C1 C2 H2 118.4(15) . . ?
Ru C2 H2 124.9(15) . . ?
C2 C3 C4 122.0(2) . . ?
C2 C3 Ru 71.73(14) . . ?
C4 C3 Ru 71.62(13) . . ?
C2 C3 H3 118.9(15) . . ?
C4 C3 H3 118.7(15) . . ?
Ru C3 H3 124.8(15) . . ?
C5 C4 C3 116.9(2) . . ?
C5 C4 C8 123.6(2) . . ?
C3 C4 C8 119.4(2) . . ?
C5 C4 Ru 69.92(12) . . ?
C3 C4 Ru 70.40(12) . . ?
C8 C4 Ru 130.3(2) . . ?
C4 C5 C6 121.3(2) . . ?
C4 C5 Ru 72.48(12) . . ?
C6 C5 Ru 70.54(13) . . ?
C4 C5 H5 119.7(15) . . ?
C6 C5 H5 118.9(15) . . ?
Ru C5 H5 128.9(15) . . ?
C1 C6 C5 120.9(2) . . ?
C1 C6 Ru 71.50(13) . . ?
C5 C6 Ru 71.16(13) . . ?
C1 C6 H6 119.6(16) . . ?
C5 C6 H6 119.4(16) . . ?
Ru C6 H6 127.6(15) . . ?
C1 C7 H7A 109.5(2) . . ?
C1 C7 H7B 109.47(14) . . ?
H7A C7 H7B 109.5 . . ?
C1 C7 H7C 109.5(2) . . ?
H7A C7 H7C 109.5 . . ?
H7B C7 H7C 109.5 . . ?
C4 C8 C9 114.2(2) . . ?
C4 C8 C10 109.4(2) . . ?
C9 C8 C10 110.7(2) . . ?
C4 C8 H8 107.43(12) . . ?
C9 C8 H8 107.4(2) . . ?
C10 C8 H8 107.4(2) . . ?
C8 C9 H9A 109.5(2) . . ?
C8 C9 H9B 109.5(2) . . ?
H9A C9 H9B 109.5 . . ?
C8 C9 H9C 109.5(2) . . ?
H9A C9 H9C 109.5 . . ?
H9B C9 H9C 109.5 . . ?
C8 C10 H10A 109.5(2) . . ?
C8 C10 H10B 109.5(2) . . ?
H10A C10 H10B 109.5 . . ?
C8 C10 H10C 109.5(2) . . ?
H10A C10 H10C 109.5 . . ?
H10B C10 H10C 109.5 . . ?
C11 N C19 118.9(2) . . ?
C11 N Ru 128.3(2) . . ?
C19 N Ru 112.78(14) . . ?
C18 O Ru 113.87(13) . . ?
N C11 C12 122.0(2) . . ?
N C11 H11 118.99(13) . . ?
C12 C11 H11 118.99(15) . . ?
C13 C12 C11 120.2(2) . . ?
C13 C12 H12 119.91(15) . . ?
C11 C12 H12 119.91(15) . . ?
C12 C13 C14 119.7(2) . . ?
C12 C13 H13 120.15(15) . . ?
C14 C13 H13 120.15(14) . . ?
C13 C14 C15 124.9(2) . . ?
C13 C14 C19 117.4(2) . . ?
C15 C14 C19 117.8(2) . . ?
C16 C15 C14 119.6(2) . . ?
C16 C15 H15 120.20(15) . . ?
C14 C15 H15 120.2(2) . . ?
C15 C16 C17 122.9(2) . . ?
C15 C16 H16 118.57(15) . . ?
C17 C16 H16 118.6(2) . . ?
C18 C17 C16 119.9(2) . . ?
C18 C17 H17 120.0(2) . . ?
C16 C17 H17 120.0(2) . . ?
O C18 C17 123.8(2) . . ?
O C18 C19 119.1(2) . . ?
C17 C18 C19 117.1(2) . . ?
N C19 C14 121.8(2) . . ?
N C19 C18 115.4(2) . . ?
C14 C19 C18 122.8(2) . . ?

loop_
_geom_bond_atom_site_label_1
_geom_bond_atom_site_label_2
_geom_bond_distance
_geom_bond_site_symmetry_2
_geom_bond_publ_flag
Ru O 2.0731(15) . ?
Ru N 2.094(2) . ?
Ru C6 2.162(2) . ?
Ru C5 2.170(2) . ?
Ru C1 2.173(2) . ?
Ru C3 2.187(2) . ?
Ru C2 2.191(2) . ?
Ru C4 2.203(2) . ?
Ru Cl 2.4219(7) . ?
C1 C6 1.408(3) . ?
C1 C2 1.426(4) . ?
C1 C7 1.501(4) . ?
C2 C3 1.385(4) . ?
C2 H2 0.9299(11) . ?
C3 C4 1.429(3) . ?
C3 H3 0.9300(11) . ?
C4 C5 1.410(3) . ?
C4 C8 1.505(3) . ?
C5 C6 1.421(4) . ?
C5 H5 0.9299(11) . ?
C6 H6 0.9300(11) . ?
C7 H7A 0.96 . ?
C7 H7B 0.96 . ?
C7 H7C 0.96 . ?
C8 C9 1.511(4) . ?
C8 C10 1.526(3) . ?
C8 H8 0.98 . ?
C9 H9A 0.96 . ?
C9 H9B 0.96 . ?
C9 H9C 0.96 . ?
C10 H10A 0.96 . ?
C10 H10B 0.96 . ?
C10 H10C 0.96 . ?
N C11 1.322(3) . ?
N C19 1.373(3) . ?
O C18 1.311(3) . ?
C11 C12 1.401(3) . ?
C11 H11 0.93 . ?
C12 C13 1.356(4) . ?
C12 H12 0.93 . ?
C13 C14 1.407(4) . ?
C13 H13 0.93 . ?
C14 C15 1.411(3) . ?
C14 C19 1.412(3) . ?
C15 C16 1.359(4) . ?
C15 H15 0.93 . ?
C16 C17 1.403(4) . ?
C16 H16 0.93 . ?
C17 C18 1.396(3) . ?
C17 H17 0.93 . ?
C18 C19 1.417(3) . ?

loop_
_geom_torsion_atom_site_label_1
_geom_torsion_atom_site_label_2
_geom_torsion_atom_site_label_3
_geom_torsion_atom_site_label_4
_geom_torsion
_geom_torsion_site_symmetry_1
_geom_torsion_site_symmetry_2
_geom_torsion_site_symmetry_3
_geom_torsion_site_symmetry_4
_geom_torsion_publ_flag
O Ru C1 C6 133.80(15) . . . . ?
N Ru C1 C6 57.4(2) . . . . ?
C6 Ru C1 C6 0.0 . . . . ?
C5 Ru C1 C6 -28.83(14) . . . . ?
C3 Ru C1 C6 -102.0(2) . . . . ?
C2 Ru C1 C6 -129.5(2) . . . . ?
C4 Ru C1 C6 -65.31(15) . . . . ?
Cl Ru C1 C6 -146.53(14) . . . . ?
O Ru C1 C2 -96.68(14) . . . . ?
N Ru C1 C2 -173.07(12) . . . . ?
C6 Ru C1 C2 129.5(2) . . . . ?
C5 Ru C1 C2 100.69(15) . . . . ?
C3 Ru C1 C2 27.52(13) . . . . ?
C2 Ru C1 C2 0.0 . . . . ?
C4 Ru C1 C2 64.21(14) . . . . ?
Cl Ru C1 C2 -17.0(2) . . . . ?
O Ru C1 C7 17.9(2) . . . . ?
N Ru C1 C7 -58.5(3) . . . . ?
C6 Ru C1 C7 -115.9(3) . . . . ?
C5 Ru C1 C7 -144.7(3) . . . . ?
C3 Ru C1 C7 142.1(3) . . . . ?
C2 Ru C1 C7 114.6(3) . . . . ?
C4 Ru C1 C7 178.8(2) . . . . ?
Cl Ru C1 C7 97.6(3) . . . . ?
C6 C1 C2 C3 3.0(3) . . . . ?
C7 C1 C2 C3 -173.0(2) . . . . ?
Ru C1 C2 C3 -52.3(2) . . . . ?
C6 C1 C2 Ru 55.3(2) . . . . ?
C7 C1 C2 Ru -120.7(2) . . . . ?
Ru C1 C2 Ru 0.0 . . . . ?
O Ru C2 C3 -141.62(14) . . . . ?
N Ru C2 C3 150.2(2) . . . . ?
C6 Ru C2 C3 103.5(2) . . . . ?
C5 Ru C2 C3 65.58(14) . . . . ?
C1 Ru C2 C3 134.3(2) . . . . ?
C3 Ru C2 C3 0.0 . . . . ?
C4 Ru C2 C3 28.34(13) . . . . ?
Cl Ru C2 C3 -53.94(14) . . . . ?
O Ru C2 C1 84.06(14) . . . . ?
N Ru C2 C1 15.8(3) . . . . ?
C6 Ru C2 C1 -30.81(14) . . . . ?
C5 Ru C2 C1 -68.74(14) . . . . ?
C1 Ru C2 C1 0.0 . . . . ?
C3 Ru C2 C1 -134.3(2) . . . . ?
C4 Ru C2 C1 -105.98(15) . . . . ?
Cl Ru C2 C1 171.74(11) . . . . ?
C1 C2 C3 C4 -1.5(3) . . . . ?
Ru C2 C3 C4 -53.3(2) . . . . ?
C1 C2 C3 Ru 51.8(2) . . . . ?
Ru C2 C3 Ru 0.0 . . . . ?
O Ru C3 C2 46.3(2) . . . . ?
N Ru C3 C2 -146.5(2) . . . . ?
C6 Ru C3 C2 -66.01(15) . . . . ?
C5 Ru C3 C2 -103.9(2) . . . . ?
C1 Ru C3 C2 -28.41(14) . . . . ?
C2 Ru C3 C2 0.0 . . . . ?
C4 Ru C3 C2 -134.3(2) . . . . ?
Cl Ru C3 C2 133.63(13) . . . . ?
O Ru C3 C4 -179.40(12) . . . . ?
N Ru C3 C4 -12.2(3) . . . . ?
C6 Ru C3 C4 68.28(14) . . . . ?
C5 Ru C3 C4 30.44(14) . . . . ?
C1 Ru C3 C4 105.89(15) . . . . ?
C2 Ru C3 C4 134.3(2) . . . . ?
C4 Ru C3 C4 0.0 . . . . ?
Cl Ru C3 C4 -92.07(13) . . . . ?
C2 C3 C4 C5 -0.6(3) . . . . ?
Ru C3 C4 C5 -53.9(2) . . . . ?
C2 C3 C4 C8 179.3(2) . . . . ?
Ru C3 C4 C8 126.0(2) . . . . ?
C2 C3 C4 Ru 53.3(2) . . . . ?
Ru C3 C4 Ru 0.0 . . . . ?
O Ru C4 C5 131.4(2) . . . . ?
N Ru C4 C5 -55.0(2) . . . . ?
C6 Ru C4 C5 28.77(14) . . . . ?
C5 Ru C4 C5 0.0 . . . . ?
C1 Ru C4 C5 65.54(14) . . . . ?
C3 Ru C4 C5 129.9(2) . . . . ?
C2 Ru C4 C5 102.4(2) . . . . ?
Cl Ru C4 C5 -140.23(13) . . . . ?
O Ru C4 C3 1.4(3) . . . . ?
N Ru C4 C3 175.03(13) . . . . ?
C6 Ru C4 C3 -101.2(2) . . . . ?
C5 Ru C4 C3 -129.9(2) . . . . ?
C1 Ru C4 C3 -64.39(14) . . . . ?
C3 Ru C4 C3 0.0 . . . . ?
C2 Ru C4 C3 -27.57(14) . . . . ?
Cl Ru C4 C3 89.84(13) . . . . ?
O Ru C4 C8 -111.0(3) . . . . ?
N Ru C4 C8 62.6(2) . . . . ?
C6 Ru C4 C8 146.4(2) . . . . ?
C5 Ru C4 C8 117.6(3) . . . . ?
C1 Ru C4 C8 -176.9(2) . . . . ?
C3 Ru C4 C8 -112.5(3) . . . . ?
C2 Ru C4 C8 -140.0(2) . . . . ?
Cl Ru C4 C8 -22.6(2) . . . . ?
C3 C4 C5 C6 1.1(3) . . . . ?
C8 C4 C5 C6 -178.8(2) . . . . ?
Ru C4 C5 C6 -53.1(2) . . . . ?
C3 C4 C5 Ru 54.1(2) . . . . ?
C8 C4 C5 Ru -125.8(2) . . . . ?
Ru C4 C5 Ru 0.0 . . . . ?
O Ru C5 C4 -144.8(2) . . . . ?
N Ru C5 C4 135.60(14) . . . . ?
C6 Ru C5 C4 -133.6(2) . . . . ?
C1 Ru C5 C4 -105.1(2) . . . . ?
C3 Ru C5 C4 -30.73(14) . . . . ?
C2 Ru C5 C4 -67.00(14) . . . . ?
C4 Ru C5 C4 0.0 . . . . ?
Cl Ru C5 C4 48.03(15) . . . . ?
O Ru C5 C6 -11.2(2) . . . . ?
N Ru C5 C6 -90.79(14) . . . . ?
C6 Ru C5 C6 0.0 . . . . ?
C1 Ru C5 C6 28.55(14) . . . . ?
C3 Ru C5 C6 102.9(2) . . . . ?
C2 Ru C5 C6 66.60(15) . . . . ?
C4 Ru C5 C6 133.6(2) . . . . ?
Cl Ru C5 C6 -178.37(11) . . . . ?
C2 C1 C6 C5 -2.5(3) . . . . ?
C7 C1 C6 C5 173.4(2) . . . . ?
Ru C1 C6 C5 53.3(2) . . . . ?
C2 C1 C6 Ru -55.8(2) . . . . ?
C7 C1 C6 Ru 120.1(2) . . . . ?
Ru C1 C6 Ru 0.0 . . . . ?
C4 C5 C6 C1 0.5(3) . . . . ?
Ru C5 C6 C1 -53.4(2) . . . . ?
C4 C5 C6 Ru 53.9(2) . . . . ?
Ru C5 C6 Ru 0.0 . . . . ?
O Ru C6 C1 -52.3(2) . . . . ?
N Ru C6 C1 -132.74(14) . . . . ?
C5 Ru C6 C1 133.4(2) . . . . ?
C1 Ru C6 C1 0.0 . . . . ?
C3 Ru C6 C1 67.32(15) . . . . ?
C2 Ru C6 C1 30.99(14) . . . . ?
C4 Ru C6 C1 105.1(2) . . . . ?
Cl Ru C6 C1 137.3(2) . . . . ?
O Ru C6 C5 174.30(12) . . . . ?
N Ru C6 C5 93.85(14) . . . . ?
C5 Ru C6 C5 0.000(1) . . . . ?
C1 Ru C6 C5 -133.4(2) . . . . ?
C3 Ru C6 C5 -66.09(14) . . . . ?
C2 Ru C6 C5 -102.4(2) . . . . ?
C4 Ru C6 C5 -28.28(13) . . . . ?
Cl Ru C6 C5 3.9(3) . . . . ?
C5 C4 C8 C9 28.0(3) . . . . ?
C3 C4 C8 C9 -151.9(2) . . . . ?
Ru C4 C8 C9 -63.4(3) . . . . ?
C5 C4 C8 C10 -96.7(3) . . . . ?
C3 C4 C8 C10 83.4(3) . . . . ?
Ru C4 C8 C10 171.9(2) . . . . ?
O Ru N C11 179.6(2) . . . . ?
C6 Ru N C11 -66.9(2) . . . . ?
C5 Ru N C11 -28.3(2) . . . . ?
C1 Ru N C11 -98.2(2) . . . . ?
C3 Ru N C11 10.8(4) . . . . ?
C2 Ru N C11 -109.4(3) . . . . ?
C4 Ru N C11 2.0(2) . . . . ?
Cl Ru N C11 92.1(2) . . . . ?
O Ru N C19 2.19(14) . . . . ?
C6 Ru N C19 115.7(2) . . . . ?
C5 Ru N C19 154.3(2) . . . . ?
C1 Ru N C19 84.3(2) . . . . ?
C3 Ru N C19 -166.6(2) . . . . ?
C2 Ru N C19 73.1(2) . . . . ?
C4 Ru N C19 -175.47(14) . . . . ?
Cl Ru N C19 -85.35(14) . . . . ?
N Ru O C18 -1.92(15) . . . . ?
C6 Ru O C18 -93.7(2) . . . . ?
C5 Ru O C18 -86.1(2) . . . . ?
C1 Ru O C18 -122.7(2) . . . . ?
C3 Ru O C18 173.59(15) . . . . ?
C2 Ru O C18 -160.7(2) . . . . ?
C4 Ru O C18 172.6(2) . . . . ?
Cl Ru O C18 82.91(14) . . . . ?
C19 N C11 C12 0.3(4) . . . . ?
Ru N C11 C12 -177.0(2) . . . . ?
N C11 C12 C13 -1.0(4) . . . . ?
C11 C12 C13 C14 0.6(4) . . . . ?
C12 C13 C14 C15 -178.8(2) . . . . ?
C12 C13 C14 C19 0.5(4) . . . . ?
C13 C14 C15 C16 179.1(3) . . . . ?
C19 C14 C15 C16 -0.1(4) . . . . ?
C14 C15 C16 C17 0.8(4) . . . . ?
C15 C16 C17 C18 -0.3(4) . . . . ?
Ru O C18 C17 179.5(2) . . . . ?
Ru O C18 C19 1.4(3) . . . . ?
C16 C17 C18 O -179.1(2) . . . . ?
C16 C17 C18 C19 -0.9(3) . . . . ?
C11 N C19 C14 0.8(3) . . . . ?
Ru N C19 C14 178.5(2) . . . . ?
C11 N C19 C18 -179.9(2) . . . . ?
Ru N C19 C18 -2.2(2) . . . . ?
C13 C14 C19 N -1.2(3) . . . . ?
C15 C14 C19 N 178.2(2) . . . . ?
C13 C14 C19 C18 179.5(2) . . . . ?
C15 C14 C19 C18 -1.1(3) . . . . ?
O C18 C19 N 0.6(3) . . . . ?
C17 C18 C19 N -177.7(2) . . . . ?
O C18 C19 C14 179.9(2) . . . . ?
C17 C18 C19 C14 1.6(3) . . . . ?
